data_7129558
loop_
_publ_author_name
'Zhang, Huaxing'
'Guo, Qiang'
'Cheng, Hu'
'Ran, Chunhao'
'Wu, Di'
'Lan, Jingbo'

_publ_section_title
;
 An umpolung strategy for rapid access to thermally activated delayed
 fluorescence (TADF) materials based on phenazine
;
_journal_name_full 'Chemical Communications'
_journal_paper_doi 10.1039/D1CC06705B
_journal_year 2022
_chemical_absolute_configuration ad
_chemical_formula_moiety 'C24 H15 N3'
_chemical_formula_sum 'C24 H15 N3'
_chemical_formula_weight 345.39
_space_group_crystal_system orthorhombic
_space_group_IT_number 19
_space_group_name_Hall 'P 2ac 2ab'
_space_group_name_H-M_alt 'P 21 21 21'
_atom_sites_solution_hydrogens geom
_atom_sites_solution_primary direct
_audit_creation_date 2020-10-27
_audit_creation_method
;
Olex2 1.2
(compiled 2016.02.19 svn.r3266 for OlexSys, GUI svn.r5155)
;
_audit_update_record
;
2020-10-30 deposited with the CCDC.	2021-12-24 downloaded from the CCDC.
;
_cell_angle_alpha 90
_cell_angle_beta 90
_cell_angle_gamma 90
_cell_formula_units_Z 4
_cell_length_a 3.91044(13)
_cell_length_b 19.7705(8)
_cell_length_c 21.0267(7)
_cell_measurement_reflns_used 2095
_cell_measurement_temperature 150.01(10)
_cell_measurement_theta_max 71.2160
_cell_measurement_theta_min 4.4750
_cell_volume 1625.60(10)
_computing_cell_refinement 'CrysAlisPro 1.171.39.46e (Rigaku OD, 2018)'
_computing_data_collection 'CrysAlisPro 1.171.39.46e (Rigaku OD, 2018)'
_computing_data_reduction 'CrysAlisPro 1.171.39.46e (Rigaku OD, 2018)'
_computing_molecular_graphics 'Olex2 (Dolomanov et al., 2009)'
_computing_publication_material 'Olex2 (Dolomanov et al., 2009)'
_computing_structure_refinement 'ShelXL (Sheldrick, 2015)'
_computing_structure_solution 'ShelXT (Sheldrick, 2015)'
_diffrn_ambient_environment N~2~
_diffrn_ambient_temperature 150.01(10)
_diffrn_detector 'CCD plate'
_diffrn_detector_area_resol_mean 15.9595
_diffrn_detector_type EosS2
_diffrn_measured_fraction_theta_full 0.999
_diffrn_measured_fraction_theta_max 0.984
_diffrn_measurement_details
;
List of Runs (angles in degrees, time in seconds):

  # Type    Start    End  Width  t~exp~   \w     \q     \k     \f   Frames
#--------------------------------------------------------------------------
  1  \w   -104.00  -6.00   1.00    1.00    --  -34.98 -77.00 150.00   98
  2  \w   -103.00 -16.00   1.00    1.00    --  -34.98 -57.00  60.00   87
  3  \w    -36.00  57.00   1.00    1.00    --   34.98 -38.00-150.00   93
  4  \w     13.00 106.00   1.00    1.00    --   34.98  38.00  30.00   93
  5  \w     87.00 177.00   1.00    1.59    --  106.90  45.00 -90.00   90
  6  \w    100.00 178.00   1.00    1.59    --  106.90 111.00 -30.00   78
  7  \w     37.00 110.00   1.00    1.59    --  106.90 -94.00  90.00   73
  8  \w     39.00 129.00   1.00    1.59    --  106.90 -30.00  60.00   90
  9  \w    140.00 178.00   1.00    1.59    --  106.90 111.00-180.00   38
 10  \w    106.00 134.00   1.00    1.59    --  106.90 111.00-180.00   28
;
_diffrn_measurement_device 'four-circle diffractometer'
_diffrn_measurement_device_type 'New Gemini, Dual, Cu at home/near, EosS2'
_diffrn_measurement_method '\w scans'
_diffrn_orient_matrix_type 'CrysAlisPro convention (1999,Acta A55,543-557)'
_diffrn_orient_matrix_UB_11 -0.0196377000
_diffrn_orient_matrix_UB_12 0.0408497000
_diffrn_orient_matrix_UB_13 -0.0622912000
_diffrn_orient_matrix_UB_21 -0.0438004000
_diffrn_orient_matrix_UB_22 -0.0661251000
_diffrn_orient_matrix_UB_23 -0.0378646000
_diffrn_orient_matrix_UB_31 -0.3911149000
_diffrn_orient_matrix_UB_32 0.0053491000
_diffrn_orient_matrix_UB_33 0.0073166000
_diffrn_radiation_monochromator graphite
_diffrn_radiation_probe x-ray
_diffrn_radiation_type CuK\a
_diffrn_radiation_wavelength 1.54184
_diffrn_reflns_av_R_equivalents 0.0365
_diffrn_reflns_av_unetI/netI 0.0529
_diffrn_reflns_Laue_measured_fraction_full 0.999
_diffrn_reflns_Laue_measured_fraction_max 0.984
_diffrn_reflns_limit_h_max 2
_diffrn_reflns_limit_h_min -4
_diffrn_reflns_limit_k_max 14
_diffrn_reflns_limit_k_min -23
_diffrn_reflns_limit_l_max 25
_diffrn_reflns_limit_l_min -25
_diffrn_reflns_number 5486
_diffrn_reflns_point_group_measured_fraction_full 0.923
_diffrn_reflns_point_group_measured_fraction_max 0.897
_diffrn_reflns_theta_full 67.684
_diffrn_reflns_theta_max 71.429
_diffrn_reflns_theta_min 4.205
_diffrn_source 'fine-focus sealed X-ray tube'
_diffrn_source_type 'Enhance (Cu) X-ray Source'
_exptl_absorpt_coefficient_mu 0.661
_exptl_absorpt_correction_T_max 1.00000
_exptl_absorpt_correction_T_min 0.56706
_exptl_absorpt_correction_type multi-scan
_exptl_absorpt_process_details
;
CrysAlisPro 1.171.39.46e (Rigaku Oxford Diffraction, 2018)
Empirical absorption correction using spherical harmonics,
 implemented in SCALE3 ABSPACK scaling algorithm.
;
_exptl_crystal_colour 'clear reddish red'
_exptl_crystal_colour_lustre clear
_exptl_crystal_colour_modifier reddish
_exptl_crystal_colour_primary red
_exptl_crystal_density_diffrn 1.411
_exptl_crystal_description plate
_exptl_crystal_F_000 720
_exptl_crystal_size_max 0.5
_exptl_crystal_size_mid 0.3
_exptl_crystal_size_min 0.1
_refine_diff_density_max 0.255
_refine_diff_density_min -0.416
_refine_diff_density_rms 0.078
_refine_ls_abs_structure_details
;
 Flack x determined using 809 quotients [(I+)-(I-)]/[(I+)+(I-)]
 (Parsons, Flack and Wagner, Acta Cryst. B69 (2013) 249-259).
;
_refine_ls_abs_structure_Flack -0.4(7)
_refine_ls_extinction_method none
_refine_ls_goodness_of_fit_ref 1.044
_refine_ls_hydrogen_treatment constr
_refine_ls_matrix_type full
_refine_ls_number_parameters 244
_refine_ls_number_reflns 2839
_refine_ls_number_restraints 0
_refine_ls_restrained_S_all 1.044
_refine_ls_R_factor_all 0.0636
_refine_ls_R_factor_gt 0.0601
_refine_ls_shift/su_max 0.000
_refine_ls_shift/su_mean 0.000
_refine_ls_structure_factor_coef Fsqd
_refine_ls_weighting_details 'w=1/[\s^2^(Fo^2^)+(0.1143P)^2^+0.0587P] where P=(Fo^2^+2Fc^2^)/3'
_refine_ls_weighting_scheme calc
_refine_ls_wR_factor_gt 0.1567
_refine_ls_wR_factor_ref 0.1637
_reflns_Friedel_coverage 0.511
_reflns_Friedel_fraction_full 0.806
_reflns_Friedel_fraction_max 0.766
_reflns_number_gt 2635
_reflns_number_total 2839
_reflns_threshold_expression 'I > 2\s(I)'
_cod_data_source_file d1cc06705b2.cif
_cod_data_source_block zhx-3710-150k
_cod_database_code 7129558
_shelx_space_group_comment
;
The symmetry employed for this shelxl refinement is uniquely defined
by the following loop, which should always be used as a source of
symmetry information in preference to the above space-group names.
They are only intended as comments.
;
_reflns_odcompleteness_completeness 99.83
_reflns_odcompleteness_iscentric 1
_reflns_odcompleteness_theta 66.97
_olex2_refinement_description
;
1. Fixed Uiso
 At 1.2 times of:
  All C(H) groups
2.a Aromatic/amide H refined with riding coordinates:
 C005(H005), C008(H008), C00C(H00C), C00F(H00F), C00G(H00G), C00H(H00H),
 C00J(H00J), C00K(H00K), C00L(H00L), C00M(H00M), C00N(H00N), C00O(H00O),
 C00P(H00P), C00Q(H00Q), C00R(H00R)
;
_shelx_shelxl_version_number 2014/7
_olex2_date_sample_data_collection 2020-10-27
_olex2_submission_special_instructions 'No special instructions were received'
_oxdiff_exptl_absorpt_empirical_details
;
Empirical correction (ABSPACK) includes:
- Absorption correction using spherical harmonics
- Frame scaling
- Detector area scaling
;
_oxdiff_exptl_absorpt_empirical_full_max 1.442
_oxdiff_exptl_absorpt_empirical_full_min 0.725

loop_
_space_group_symop_operation_xyz
'x, y, z'
'-x+1/2, -y, z+1/2'
'-x, y+1/2, -z+1/2'
'x+1/2, -y+1/2, -z'

loop_
_atom_site_label
_atom_site_type_symbol
_atom_site_fract_x
_atom_site_fract_y
_atom_site_fract_z
_atom_site_U_iso_or_equiv
_atom_site_adp_type
_atom_site_occupancy
_atom_site_site_symmetry_order
_atom_site_calc_flag
_atom_site_refinement_flags_posn
_atom_site_refinement_flags_adp
_atom_site_refinement_flags_occupancy
_atom_site_disorder_assembly
_atom_site_disorder_group
N001 N 0.0743(8) 0.53522(13) 0.36462(12) 0.0199(6) Uani 1 1 d . . . . .
N002 N 0.3483(7) 0.75584(13) 0.30304(11) 0.0187(6) Uani 1 1 d . . . . .
N003 N 0.3590(8) 0.55824(14) 0.48750(12) 0.0213(6) Uani 1 1 d . . . . .
C004 C 0.2010(8) 0.72154(16) 0.25173(13) 0.0179(7) Uani 1 1 d . . . . .
C005 C 0.2877(9) 0.86220(16) 0.36052(14) 0.0200(7) Uani 1 1 d . . . . .
H005 H 0.1642 0.8395 0.3917 0.024 Uiso 1 1 calc R . . . .
C006 C 0.1179(8) 0.65492(15) 0.27050(14) 0.0173(7) Uani 1 1 d . . . . .
C007 C 0.2296(8) 0.64890(15) 0.33577(13) 0.0169(7) Uani 1 1 d . . . . .
C008 C 0.3519(9) 0.93048(17) 0.36656(15) 0.0228(8) Uani 1 1 d . . . . .
H008 H 0.2783 0.9536 0.4026 0.027 Uiso 1 1 calc R . . . .
C009 C 0.2156(9) 0.59463(15) 0.38045(14) 0.0182(7) Uani 1 1 d . . . . .
C00A C 0.2086(9) 0.49865(16) 0.47208(15) 0.0200(7) Uani 1 1 d . . . . .
C00B C 0.3619(8) 0.60608(16) 0.44249(14) 0.0184(7) Uani 1 1 d . . . . .
C00C C -0.0377(9) 0.61109(16) 0.22764(15) 0.0207(7) Uani 1 1 d . . . . .
H00C H -0.0956 0.5673 0.2397 0.025 Uiso 1 1 calc R . . . .
C00D C 0.0665(9) 0.48739(16) 0.41038(15) 0.0206(7) Uani 1 1 d . . . . .
C00E C 0.3679(8) 0.71074(16) 0.35364(15) 0.0182(7) Uani 1 1 d . . . . .
C00F C 0.6344(9) 0.92998(17) 0.26540(16) 0.0240(7) Uani 1 1 d . . . . .
H00F H 0.7455 0.9531 0.2329 0.029 Uiso 1 1 calc R . . . .
C00G C 0.5792(8) 0.86174(16) 0.25980(14) 0.0196(7) Uani 1 1 d . . . . .
H00G H 0.6564 0.8387 0.2240 0.024 Uiso 1 1 calc R . . . .
C00H C 0.1316(8) 0.74484(16) 0.19019(14) 0.0200(7) Uani 1 1 d . . . . .
H00H H 0.1854 0.7887 0.1778 0.024 Uiso 1 1 calc R . . . .
C00I C 0.4088(9) 0.82722(16) 0.30738(14) 0.0186(7) Uani 1 1 d . . . . .
C00J C -0.0205(9) 0.69970(17) 0.14854(14) 0.0224(7) Uani 1 1 d . . . . .
H00J H -0.0682 0.7136 0.1072 0.027 Uiso 1 1 calc R . . . .
C00K C -0.1044(9) 0.63386(17) 0.16691(15) 0.0226(7) Uani 1 1 d . . . . .
H00K H -0.2069 0.6049 0.1377 0.027 Uiso 1 1 calc R . . . .
C00L C 0.5261(9) 0.96482(16) 0.31904(15) 0.0240(7) Uani 1 1 d . . . . .
H00L H 0.5699 1.0109 0.3231 0.029 Uiso 1 1 calc R . . . .
C00M C 0.5167(9) 0.66997(16) 0.45690(14) 0.0221(7) Uani 1 1 d . . . . .
H00M H 0.6180 0.6763 0.4965 0.027 Uiso 1 1 calc R . . . .
C00N C 0.5193(9) 0.72143(17) 0.41435(14) 0.0211(7) Uani 1 1 d . . . . .
H00N H 0.6179 0.7628 0.4246 0.025 Uiso 1 1 calc R . . . .
C00O C 0.1958(9) 0.44594(16) 0.51815(15) 0.0242(8) Uani 1 1 d . . . . .
H00O H 0.2887 0.4526 0.5584 0.029 Uiso 1 1 calc R . . . .
C00P C -0.0860(10) 0.42356(17) 0.39708(15) 0.0245(8) Uani 1 1 d . . . . .
H00P H -0.1803 0.4153 0.3572 0.029 Uiso 1 1 calc R . . . .
C00Q C -0.0941(10) 0.37453(16) 0.44276(16) 0.0270(8) Uani 1 1 d . . . . .
H00Q H -0.1949 0.3330 0.4337 0.032 Uiso 1 1 calc R . . . .
C00R C 0.0478(10) 0.38590(17) 0.50326(16) 0.0260(8) Uani 1 1 d . . . . .
H00R H 0.0401 0.3517 0.5336 0.031 Uiso 1 1 calc R . . . .

loop_
_atom_site_aniso_label
_atom_site_aniso_U_11
_atom_site_aniso_U_22
_atom_site_aniso_U_33
_atom_site_aniso_U_23
_atom_site_aniso_U_13
_atom_site_aniso_U_12
N001 0.0198(14) 0.0208(13) 0.0191(13) 0.0001(10) 0.0021(11) 0.0006(12)
N002 0.0197(14) 0.0203(13) 0.0160(12) -0.0014(10) 0.0009(11) -0.0014(12)
N003 0.0182(15) 0.0266(14) 0.0190(13) 0.0001(11) 0.0010(11) 0.0002(12)
C004 0.0152(15) 0.0220(15) 0.0164(14) -0.0046(12) 0.0003(12) 0.0000(13)
C005 0.0161(16) 0.0270(15) 0.0169(14) 0.0002(13) 0.0021(13) -0.0024(14)
C006 0.0155(15) 0.0219(15) 0.0144(14) -0.0028(12) 0.0003(12) 0.0024(13)
C007 0.0134(14) 0.0228(15) 0.0146(13) -0.0028(12) 0.0016(13) 0.0027(13)
C008 0.0195(17) 0.0286(17) 0.0202(15) -0.0048(13) 0.0007(14) 0.0016(15)
C009 0.0148(15) 0.0193(14) 0.0203(14) -0.0019(12) 0.0013(13) 0.0032(13)
C00A 0.0165(16) 0.0252(16) 0.0182(14) 0.0013(13) 0.0040(13) 0.0031(14)
C00B 0.0159(15) 0.0237(16) 0.0156(14) 0.0003(12) 0.0025(13) 0.0029(13)
C00C 0.0190(16) 0.0218(14) 0.0213(15) -0.0024(13) 0.0016(13) 0.0015(14)
C00D 0.0182(16) 0.0246(15) 0.0190(15) 0.0007(13) 0.0047(13) 0.0028(14)
C00E 0.0154(15) 0.0220(15) 0.0173(14) -0.0004(12) 0.0020(12) 0.0011(13)
C00F 0.0197(17) 0.0304(17) 0.0220(15) 0.0059(13) -0.0001(14) -0.0014(15)
C00G 0.0160(16) 0.0275(16) 0.0154(13) -0.0024(12) 0.0027(12) 0.0009(14)
C00H 0.0187(16) 0.0220(14) 0.0192(14) 0.0006(12) 0.0043(13) 0.0007(14)
C00I 0.0153(15) 0.0226(15) 0.0179(14) -0.0003(12) -0.0024(12) -0.0012(13)
C00J 0.0237(18) 0.0288(16) 0.0146(13) 0.0005(12) -0.0011(14) 0.0018(15)
C00K 0.0224(16) 0.0283(16) 0.0171(14) -0.0071(13) -0.0031(13) 0.0040(15)
C00L 0.0251(17) 0.0192(14) 0.0277(16) -0.0009(13) -0.0090(15) -0.0020(15)
C00M 0.0204(16) 0.0306(18) 0.0154(14) -0.0033(13) -0.0030(14) -0.0029(14)
C00N 0.0191(17) 0.0253(15) 0.0189(14) -0.0036(13) -0.0009(14) -0.0025(14)
C00O 0.0257(19) 0.0277(17) 0.0191(14) 0.0032(13) 0.0015(14) 0.0070(16)
C00P 0.0276(19) 0.0269(16) 0.0192(14) -0.0012(13) 0.0021(15) 0.0017(15)
C00Q 0.0318(19) 0.0208(16) 0.0286(17) 0.0001(14) 0.0058(16) -0.0006(16)
C00R 0.0283(18) 0.0277(16) 0.0220(15) 0.0074(14) 0.0051(15) 0.0035(17)

loop_
_atom_type_symbol
_atom_type_description
_atom_type_scat_dispersion_real
_atom_type_scat_dispersion_imag
_atom_type_scat_source
C C 0.0181 0.0091 'International Tables Vol C Tables 4.2.6.8 and 6.1.1.4'
H H 0.0000 0.0000 'International Tables Vol C Tables 4.2.6.8 and 6.1.1.4'
N N 0.0311 0.0180 'International Tables Vol C Tables 4.2.6.8 and 6.1.1.4'

loop_
_geom_angle_atom_site_label_1
_geom_angle_atom_site_label_2
_geom_angle_atom_site_label_3
_geom_angle
_geom_angle_site_symmetry_1
_geom_angle_site_symmetry_3
_geom_angle_publ_flag
C009 N001 C00D 116.5(3) . . ?
C004 N002 C00I 126.5(2) . . ?
C00E N002 C004 107.6(2) . . ?
C00E N002 C00I 125.0(2) . . ?
C00B N003 C00A 116.7(3) . . ?
N002 C004 C006 109.3(3) . . ?
N002 C004 C00H 129.3(3) . . ?
C00H C004 C006 121.4(3) . . ?
C008 C005 H005 120.1 . . ?
C008 C005 C00I 119.8(3) . . ?
C00I C005 H005 120.1 . . ?
C004 C006 C007 105.8(3) . . ?
C00C C006 C004 120.0(3) . . ?
C00C C006 C007 134.1(3) . . ?
C009 C007 C006 132.5(3) . . ?
C00E C007 C006 107.6(3) . . ?
C00E C007 C009 119.9(3) . . ?
C005 C008 H008 119.9 . . ?
C005 C008 C00L 120.2(3) . . ?
C00L C008 H008 119.9 . . ?
N001 C009 C007 120.8(3) . . ?
N001 C009 C00B 121.7(3) . . ?
C007 C009 C00B 117.5(3) . . ?
N003 C00A C00D 121.4(3) . . ?
N003 C00A C00O 119.2(3) . . ?
C00O C00A C00D 119.3(3) . . ?
N003 C00B C009 121.7(3) . . ?
N003 C00B C00M 118.5(3) . . ?
C00M C00B C009 119.8(3) . . ?
C006 C00C H00C 120.7 . . ?
C00K C00C C006 118.7(3) . . ?
C00K C00C H00C 120.7 . . ?
N001 C00D C00A 122.0(3) . . ?
N001 C00D C00P 119.4(3) . . ?
C00P C00D C00A 118.7(3) . . ?
N002 C00E C00N 127.9(3) . . ?
C007 C00E N002 109.6(3) . . ?
C007 C00E C00N 122.4(3) . . ?
C00G C00F H00F 119.7 . . ?
C00G C00F C00L 120.7(3) . . ?
C00L C00F H00F 119.7 . . ?
C00F C00G H00G 120.0 . . ?
C00F C00G C00I 120.0(3) . . ?
C00I C00G H00G 120.0 . . ?
C004 C00H H00H 121.4 . . ?
C00J C00H C004 117.1(3) . . ?
C00J C00H H00H 121.4 . . ?
C005 C00I N002 118.8(3) . . ?
C00G C00I N002 121.3(3) . . ?
C00G C00I C005 119.9(3) . . ?
C00H C00J H00J 119.1 . . ?
C00H C00J C00K 121.8(3) . . ?
C00K C00J H00J 119.1 . . ?
C00C C00K C00J 121.1(3) . . ?
C00C C00K H00K 119.5 . . ?
C00J C00K H00K 119.5 . . ?
C008 C00L C00F 119.5(3) . . ?
C008 C00L H00L 120.2 . . ?
C00F C00L H00L 120.2 . . ?
C00B C00M H00M 119.2 . . ?
C00N C00M C00B 121.7(3) . . ?
C00N C00M H00M 119.2 . . ?
C00E C00N H00N 120.7 . . ?
C00M C00N C00E 118.5(3) . . ?
C00M C00N H00N 120.7 . . ?
C00A C00O H00O 120.1 . . ?
C00R C00O C00A 119.9(3) . . ?
C00R C00O H00O 120.1 . . ?
C00D C00P H00P 120.0 . . ?
C00Q C00P C00D 120.1(3) . . ?
C00Q C00P H00P 120.0 . . ?
C00P C00Q H00Q 119.5 . . ?
C00P C00Q C00R 120.9(3) . . ?
C00R C00Q H00Q 119.5 . . ?
C00O C00R C00Q 121.1(3) . . ?
C00O C00R H00R 119.4 . . ?
C00Q C00R H00R 119.4 . . ?

loop_
_geom_bond_atom_site_label_1
_geom_bond_atom_site_label_2
_geom_bond_distance
_geom_bond_site_symmetry_2
_geom_bond_publ_flag
N001 C009 1.340(4) . ?
N001 C00D 1.349(4) . ?
N002 C004 1.398(4) . ?
N002 C00E 1.390(4) . ?
N002 C00I 1.434(4) . ?
N003 C00A 1.356(4) . ?
N003 C00B 1.338(4) . ?
C004 C006 1.413(4) . ?
C004 C00H 1.400(4) . ?
C005 H005 0.9300 . ?
C005 C008 1.379(4) . ?
C005 C00I 1.397(4) . ?
C006 C007 1.445(4) . ?
C006 C00C 1.390(4) . ?
C007 C009 1.427(4) . ?
C007 C00E 1.389(4) . ?
C008 H008 0.9300 . ?
C008 C00L 1.387(5) . ?
C009 C00B 1.442(4) . ?
C00A C00D 1.429(4) . ?
C00A C00O 1.424(4) . ?
C00B C00M 1.433(4) . ?
C00C H00C 0.9300 . ?
C00C C00K 1.379(4) . ?
C00D C00P 1.424(5) . ?
C00E C00N 1.423(4) . ?
C00F H00F 0.9300 . ?
C00F C00G 1.371(4) . ?
C00F C00L 1.388(4) . ?
C00G H00G 0.9300 . ?
C00G C00I 1.382(4) . ?
C00H H00H 0.9300 . ?
C00H C00J 1.385(4) . ?
C00J H00J 0.9300 . ?
C00J C00K 1.397(5) . ?
C00K H00K 0.9300 . ?
C00L H00L 0.9300 . ?
C00M H00M 0.9300 . ?
C00M C00N 1.355(4) . ?
C00N H00N 0.9300 . ?
C00O H00O 0.9300 . ?
C00O C00R 1.357(5) . ?
C00P H00P 0.9300 . ?
C00P C00Q 1.365(4) . ?
C00Q H00Q 0.9300 . ?
C00Q C00R 1.406(5) . ?
C00R H00R 0.9300 . ?
